data_1558587
loop_
_publ_author_name
'Wang, Zhe'
'Zhang, Xianhui'
'Liang, Hongwen'
'Xian, Mo'
'Wang, Xiaowu'

_publ_section_title
;
 Binuclear aluminum Lewis acid and its behavior in the polymerization of
 methyl methacrylate and n-butyl acrylate
;
_journal_issue 34
_journal_name_full 'Polymer Chemistry'
_journal_page_first 5526
_journal_page_last 5533
_journal_paper_doi 10.1039/D0PY00572J
_journal_volume 11
_journal_year 2020
_chemical_formula_sum 'C46 H62 Al2 O6'
_chemical_formula_weight 764.92
_space_group_IT_number 15
_space_group_name_Hall '-C 2yc'
_space_group_name_H-M_alt 'C 1 2/c 1'
_symmetry_cell_setting monoclinic
_symmetry_space_group_name_H-M 'C 1 2/c 1'
_atom_sites_solution_hydrogens geom
_atom_sites_solution_primary direct
_atom_sites_solution_secondary difmap
_audit_creation_method SHELXL-97
_audit_update_record
;
2019-10-24 deposited with the CCDC.	2020-07-06 downloaded from the CCDC.
;
_cell_angle_alpha 90.00
_cell_angle_beta 96.754(2)
_cell_angle_gamma 90.00
_cell_formula_units_Z 4
_cell_length_a 16.1738(14)
_cell_length_b 11.4534(9)
_cell_length_c 27.691(2)
_cell_measurement_reflns_used 2080
_cell_measurement_temperature 298(2)
_cell_measurement_theta_max 22.251
_cell_measurement_theta_min 2.536
_cell_volume 5094.0(7)
_computing_cell_refinement 'Bruker SMART'
_computing_data_collection 'Bruker SMART'
_computing_data_reduction 'Bruker SAINT'
_computing_molecular_graphics 'Bruker SHELXTL'
_computing_publication_material 'Bruker SHELXTL'
_computing_structure_refinement 'SHELXL-97 (Sheldrick, 1997)'
_computing_structure_solution 'SHELXS-97 (Sheldrick, 1990)'
_diffrn_ambient_temperature 298(2)
_diffrn_measured_fraction_theta_full 0.997
_diffrn_measured_fraction_theta_max 0.997
_diffrn_measurement_device_type 'CCD area detector'
_diffrn_measurement_method 'phi and omega scans'
_diffrn_radiation_monochromator graphite
_diffrn_radiation_source 'fine-focus sealed tube'
_diffrn_radiation_type MoK\a
_diffrn_radiation_wavelength 0.71073
_diffrn_reflns_av_R_equivalents 0.0861
_diffrn_reflns_av_sigmaI/netI 0.1137
_diffrn_reflns_limit_h_max 19
_diffrn_reflns_limit_h_min -18
_diffrn_reflns_limit_k_max 13
_diffrn_reflns_limit_k_min -12
_diffrn_reflns_limit_l_max 32
_diffrn_reflns_limit_l_min -29
_diffrn_reflns_number 12396
_diffrn_reflns_theta_full 25.02
_diffrn_reflns_theta_max 25.02
_diffrn_reflns_theta_min 2.54
_exptl_absorpt_coefficient_mu 0.096
_exptl_absorpt_correction_T_max 0.9718
_exptl_absorpt_correction_T_min 0.9599
_exptl_absorpt_correction_type multi-scan
_exptl_absorpt_process_details sadabs
_exptl_crystal_colour colorless
_exptl_crystal_density_diffrn 0.997
_exptl_crystal_density_method 'not measured'
_exptl_crystal_description block
_exptl_crystal_F_000 1648
_exptl_crystal_size_max 0.43
_exptl_crystal_size_mid 0.33
_exptl_crystal_size_min 0.30
_platon_squeeze_details
;
;
_refine_diff_density_max 0.293
_refine_diff_density_min -0.566
_refine_diff_density_rms 0.062
_refine_ls_extinction_method none
_refine_ls_goodness_of_fit_ref 1.034
_refine_ls_hydrogen_treatment mixed
_refine_ls_matrix_type full
_refine_ls_number_parameters 253
_refine_ls_number_reflns 4488
_refine_ls_number_restraints 0
_refine_ls_restrained_S_all 1.034
_refine_ls_R_factor_all 0.1187
_refine_ls_R_factor_gt 0.0729
_refine_ls_shift/su_max 0.001
_refine_ls_shift/su_mean 0.000
_refine_ls_structure_factor_coef Fsqd
_refine_ls_weighting_details 'calc w=1/[\s^2^(Fo^2^)+(0.1115P)^2^+0.0000P] where P=(Fo^2^+2Fc^2^)/3'
_refine_ls_weighting_scheme calc
_refine_ls_wR_factor_gt 0.2024
_refine_ls_wR_factor_ref 0.2252
_reflns_number_gt 2451
_reflns_number_total 4488
_reflns_threshold_expression >2sigma(I)
_cod_data_source_file d0py00572j2.cif
_cod_data_source_block 181225f
_cod_depositor_comments
;
The following automatic conversions were performed:

data item '_symmetry_cell_setting' value 'Monoclinic' was changed to
'monoclinic' in accordance with the
/home/data/users/saulius/crontab/automatic-downloads/rss-feeds/RSC/lib/dictionaries/cif_core.dic
dictionary named 'cif_core.dic' version 2.4.2 last updated on
2011-04-26.

Automatic conversion script
Id: cif_fix_values 7556 2019-12-06 15:28:31Z antanas 

 Adding full bibliography for 1558587.cif.

 Adding full bibliography for 1558587.cif.
;
_cod_original_cell_volume 5093.9(7)
_cod_original_sg_symbol_H-M C2/c
_cod_database_code 1558587

loop_
_symmetry_equiv_pos_as_xyz
'x, y, z'
'-x, y, -z+1/2'
'x+1/2, y+1/2, z'
'-x+1/2, y+1/2, -z+1/2'
'-x, -y, -z'
'x, -y, z-1/2'
'-x+1/2, -y+1/2, -z'
'x+1/2, -y+1/2, z-1/2'

loop_
_atom_site_label
_atom_site_type_symbol
_atom_site_fract_x
_atom_site_fract_y
_atom_site_fract_z
_atom_site_U_iso_or_equiv
_atom_site_adp_type
_atom_site_occupancy
_atom_site_symmetry_multiplicity
_atom_site_calc_flag
_atom_site_refinement_flags
_atom_site_disorder_assembly
_atom_site_disorder_group
Al1 Al 0.19296(6) 0.70814(10) 0.46045(4) 0.0317(3) Uani 1 1 d . . .
O1 O 0.24769(13) 0.65731(19) 0.51947(8) 0.0283(6) Uani 1 1 d . . .
O2 O 0.21990(14) 0.6278(2) 0.41345(8) 0.0379(7) Uani 1 1 d . . .
O3 O 0.0744(2) 0.7333(5) 0.44957(15) 0.1074(15) Uani 1 1 d . . .
H3 H 0.0580 0.7234 0.4207 0.161 Uiso 1 1 calc R . .
C1 C 0.3751(2) 0.5713(3) 0.46268(12) 0.0354(9) Uani 1 1 d . . .
H1A H 0.3593 0.6524 0.4657 0.042 Uiso 1 1 calc R . .
H1B H 0.4353 0.5667 0.4690 0.042 Uiso 1 1 calc R . .
C2 C 0.3370(2) 0.4994(3) 0.50081(12) 0.0304(8) Uani 1 1 d . . .
C3 C 0.2755(2) 0.5404(3) 0.52764(12) 0.0291(8) Uani 1 1 d . . .
C4 C 0.2406(2) 0.4690(3) 0.56152(13) 0.0357(9) Uani 1 1 d . . .
C5 C 0.2719(2) 0.3570(4) 0.56671(14) 0.0458(10) Uani 1 1 d . . .
H5 H 0.2499 0.3076 0.5886 0.055 Uiso 1 1 calc R . .
C6 C 0.3344(3) 0.3135(4) 0.54123(14) 0.0456(11) Uani 1 1 d . . .
C7 C 0.3648(2) 0.3867(4) 0.50786(13) 0.0403(10) Uani 1 1 d . . .
H7 H 0.4054 0.3588 0.4896 0.048 Uiso 1 1 calc R . .
C8 C 0.1720(2) 0.5092(4) 0.59218(14) 0.0459(11) Uani 1 1 d . . .
C9 C 0.2063(4) 0.6026(5) 0.62861(18) 0.0832(18) Uani 1 1 d . . .
H9A H 0.2185 0.6721 0.6114 0.125 Uiso 1 1 calc R . .
H9B H 0.2563 0.5744 0.6471 0.125 Uiso 1 1 calc R . .
H9C H 0.1657 0.6199 0.6502 0.125 Uiso 1 1 calc R . .
C10 C 0.1419(3) 0.4090(5) 0.62211(18) 0.0710(15) Uani 1 1 d . . .
H10A H 0.0997 0.4371 0.6409 0.106 Uiso 1 1 calc R . .
H10B H 0.1879 0.3789 0.6436 0.106 Uiso 1 1 calc R . .
H10C H 0.1192 0.3481 0.6007 0.106 Uiso 1 1 calc R . .
C11 C 0.0960(3) 0.5549(5) 0.56084(19) 0.0784(17) Uani 1 1 d . . .
H11A H 0.0758 0.4964 0.5375 0.118 Uiso 1 1 calc R . .
H11B H 0.1106 0.6239 0.5441 0.118 Uiso 1 1 calc R . .
H11C H 0.0534 0.5733 0.5810 0.118 Uiso 1 1 calc R . .
C12 C 0.3642(3) 0.1899(4) 0.54891(18) 0.0671(14) Uani 1 1 d . . .
H12A H 0.3655 0.1526 0.5180 0.101 Uiso 1 1 calc R . .
H12B H 0.3269 0.1482 0.5673 0.101 Uiso 1 1 calc R . .
H12C H 0.4191 0.1899 0.5664 0.101 Uiso 1 1 calc R . .
C13 C 0.3481(2) 0.5304(3) 0.41128(12) 0.0324(9) Uani 1 1 d . . .
C14 C 0.2702(2) 0.5608(3) 0.38849(12) 0.0357(9) Uani 1 1 d . . .
C15 C 0.2435(2) 0.5216(3) 0.34091(13) 0.0387(9) Uani 1 1 d . . .
C16 C 0.2986(3) 0.4532(4) 0.31865(14) 0.0497(11) Uani 1 1 d . . .
H16 H 0.2820 0.4261 0.2873 0.060 Uiso 1 1 calc R . .
C17 C 0.3771(3) 0.4228(4) 0.34046(14) 0.0503(11) Uani 1 1 d . . .
C18 C 0.4008(2) 0.4616(4) 0.38678(14) 0.0452(11) Uani 1 1 d . . .
H18 H 0.4531 0.4416 0.4022 0.054 Uiso 1 1 calc R . .
C19 C 0.1579(3) 0.5567(4) 0.31381(13) 0.0521(12) Uani 1 1 d . . .
C20 C 0.0878(3) 0.5068(5) 0.34067(16) 0.0698(15) Uani 1 1 d . . .
H20A H 0.0963 0.5303 0.3742 0.105 Uiso 1 1 calc R . .
H20B H 0.0882 0.4231 0.3387 0.105 Uiso 1 1 calc R . .
H20C H 0.0351 0.5358 0.3259 0.105 Uiso 1 1 calc R . .
C21 C 0.1507(3) 0.6896(4) 0.30967(16) 0.0692(15) Uani 1 1 d . . .
H21A H 0.1512 0.7228 0.3415 0.104 Uiso 1 1 calc R . .
H21B H 0.0995 0.7096 0.2903 0.104 Uiso 1 1 calc R . .
H21C H 0.1967 0.7196 0.2946 0.104 Uiso 1 1 calc R . .
C22 C 0.1457(3) 0.5090(6) 0.26118(16) 0.0854(19) Uani 1 1 d . . .
H22A H 0.0907 0.5278 0.2463 0.128 Uiso 1 1 calc R . .
H22B H 0.1528 0.4258 0.2617 0.128 Uiso 1 1 calc R . .
H22C H 0.1861 0.5438 0.2428 0.128 Uiso 1 1 calc R . .
C23 C 0.4347(3) 0.3501(5) 0.31348(17) 0.0745(16) Uani 1 1 d . . .
H23A H 0.4037 0.2885 0.2963 0.112 Uiso 1 1 calc R . .
H23B H 0.4777 0.3172 0.3363 0.112 Uiso 1 1 calc R . .
H23C H 0.4594 0.3985 0.2908 0.112 Uiso 1 1 calc R . .

loop_
_atom_site_aniso_label
_atom_site_aniso_U_11
_atom_site_aniso_U_22
_atom_site_aniso_U_33
_atom_site_aniso_U_23
_atom_site_aniso_U_13
_atom_site_aniso_U_12
Al1 0.0286(6) 0.0334(7) 0.0332(6) -0.0031(5) 0.0045(4) 0.0065(5)
O1 0.0281(13) 0.0236(14) 0.0339(13) -0.0009(10) 0.0070(10) 0.0065(10)
O2 0.0389(14) 0.0406(17) 0.0346(14) -0.0079(12) 0.0056(11) 0.0122(12)
O3 0.079(3) 0.126(4) 0.115(3) -0.021(3) 0.003(2) 0.010(3)
C1 0.0303(19) 0.040(2) 0.037(2) -0.0001(17) 0.0080(16) 0.0068(17)
C2 0.0307(19) 0.034(2) 0.0259(18) -0.0027(16) 0.0022(15) 0.0055(16)
C3 0.0297(19) 0.022(2) 0.0351(19) 0.0027(16) 0.0005(15) 0.0050(15)
C4 0.040(2) 0.030(2) 0.037(2) 0.0016(17) 0.0036(17) -0.0001(18)
C5 0.053(3) 0.045(3) 0.040(2) 0.011(2) 0.0064(19) 0.003(2)
C6 0.053(3) 0.038(3) 0.044(2) 0.0024(19) -0.0038(19) 0.017(2)
C7 0.044(2) 0.041(3) 0.035(2) -0.0016(18) 0.0013(17) 0.0171(19)
C8 0.048(2) 0.042(3) 0.052(3) 0.006(2) 0.023(2) 0.000(2)
C9 0.108(4) 0.079(4) 0.072(3) -0.023(3) 0.052(3) -0.024(3)
C10 0.077(3) 0.062(4) 0.080(3) 0.014(3) 0.036(3) -0.002(3)
C11 0.058(3) 0.092(4) 0.092(4) 0.028(3) 0.038(3) 0.017(3)
C12 0.083(4) 0.039(3) 0.076(3) 0.006(2) -0.003(3) 0.019(3)
C13 0.036(2) 0.032(2) 0.0303(19) 0.0018(16) 0.0085(15) 0.0079(16)
C14 0.039(2) 0.036(2) 0.033(2) -0.0021(17) 0.0069(16) 0.0090(18)
C15 0.046(2) 0.036(2) 0.034(2) -0.0036(17) 0.0063(17) 0.0026(18)
C16 0.069(3) 0.045(3) 0.035(2) -0.007(2) 0.010(2) 0.006(2)
C17 0.064(3) 0.052(3) 0.037(2) -0.005(2) 0.016(2) 0.022(2)
C18 0.046(2) 0.045(3) 0.046(2) 0.001(2) 0.0139(19) 0.018(2)
C19 0.056(3) 0.070(3) 0.029(2) -0.004(2) -0.0032(19) 0.002(2)
C20 0.054(3) 0.100(4) 0.055(3) -0.007(3) 0.001(2) -0.003(3)
C21 0.079(4) 0.072(4) 0.054(3) 0.011(3) -0.003(2) 0.022(3)
C22 0.082(4) 0.133(5) 0.039(3) -0.027(3) -0.006(2) 0.014(4)
C23 0.091(4) 0.075(4) 0.062(3) -0.023(3) 0.026(3) 0.031(3)

loop_
_atom_type_symbol
_atom_type_description
_atom_type_scat_dispersion_real
_atom_type_scat_dispersion_imag
_atom_type_scat_source
C C 0.0033 0.0016 'International Tables Vol C Tables 4.2.6.8 and 6.1.1.4'
H H 0.0000 0.0000 'International Tables Vol C Tables 4.2.6.8 and 6.1.1.4'
O O 0.0106 0.0060 'International Tables Vol C Tables 4.2.6.8 and 6.1.1.4'
Al Al 0.0645 0.0514 'International Tables Vol C Tables 4.2.6.8 and 6.1.1.4'

loop_
_geom_angle_atom_site_label_1
_geom_angle_atom_site_label_2
_geom_angle_atom_site_label_3
_geom_angle
_geom_angle_site_symmetry_1
_geom_angle_site_symmetry_3
_geom_angle_publ_flag
O2 Al1 O1 111.51(12) . . ?
O2 Al1 O1 120.56(12) . 7_566 ?
O1 Al1 O1 79.72(11) . 7_566 ?
O2 Al1 O3 107.61(16) . . ?
O1 Al1 O3 123.14(16) . . ?
O1 Al1 O3 112.99(18) 7_566 . ?
O2 Al1 Al1 124.77(10) . 7_566 ?
O1 Al1 Al1 39.95(7) . 7_566 ?
O1 Al1 Al1 39.77(7) 7_566 7_566 ?
O3 Al1 Al1 127.61(14) . 7_566 ?
C3 O1 Al1 123.0(2) . . ?
C3 O1 Al1 126.0(2) . 7_566 ?
Al1 O1 Al1 100.28(11) . 7_566 ?
C14 O2 Al1 156.7(2) . . ?
Al1 O3 H3 109.5 . . ?
C13 C1 C2 112.9(3) . . ?
C13 C1 H1A 109.0 . . ?
C2 C1 H1A 109.0 . . ?
C13 C1 H1B 109.0 . . ?
C2 C1 H1B 109.0 . . ?
H1A C1 H1B 107.8 . . ?
C7 C2 C3 119.0(3) . . ?
C7 C2 C1 116.9(3) . . ?
C3 C2 C1 124.1(3) . . ?
C2 C3 C4 121.7(3) . . ?
C2 C3 O1 117.7(3) . . ?
C4 C3 O1 120.5(3) . . ?
C5 C4 C3 115.9(3) . . ?
C5 C4 C8 119.9(3) . . ?
C3 C4 C8 124.2(3) . . ?
C4 C5 C6 124.0(4) . . ?
C4 C5 H5 118.0 . . ?
C6 C5 H5 118.0 . . ?
C7 C6 C5 117.3(4) . . ?
C7 C6 C12 122.3(4) . . ?
C5 C6 C12 120.3(4) . . ?
C2 C7 C6 122.0(3) . . ?
C2 C7 H7 119.0 . . ?
C6 C7 H7 119.0 . . ?
C11 C8 C10 106.4(4) . . ?
C11 C8 C9 110.1(4) . . ?
C10 C8 C9 106.4(4) . . ?
C11 C8 C4 112.1(3) . . ?
C10 C8 C4 111.7(3) . . ?
C9 C8 C4 110.0(3) . . ?
C8 C9 H9A 109.5 . . ?
C8 C9 H9B 109.5 . . ?
H9A C9 H9B 109.5 . . ?
C8 C9 H9C 109.5 . . ?
H9A C9 H9C 109.5 . . ?
H9B C9 H9C 109.5 . . ?
C8 C10 H10A 109.5 . . ?
C8 C10 H10B 109.5 . . ?
H10A C10 H10B 109.5 . . ?
C8 C10 H10C 109.5 . . ?
H10A C10 H10C 109.5 . . ?
H10B C10 H10C 109.5 . . ?
C8 C11 H11A 109.5 . . ?
C8 C11 H11B 109.5 . . ?
H11A C11 H11B 109.5 . . ?
C8 C11 H11C 109.5 . . ?
H11A C11 H11C 109.5 . . ?
H11B C11 H11C 109.5 . . ?
C6 C12 H12A 109.5 . . ?
C6 C12 H12B 109.5 . . ?
H12A C12 H12B 109.5 . . ?
C6 C12 H12C 109.5 . . ?
H12A C12 H12C 109.5 . . ?
H12B C12 H12C 109.5 . . ?
C14 C13 C18 119.7(3) . . ?
C14 C13 C1 119.8(3) . . ?
C18 C13 C1 120.5(3) . . ?
O2 C14 C13 118.4(3) . . ?
O2 C14 C15 121.1(3) . . ?
C13 C14 C15 120.6(3) . . ?
C16 C15 C14 116.9(4) . . ?
C16 C15 C19 121.1(3) . . ?
C14 C15 C19 121.9(3) . . ?
C17 C16 C15 123.6(4) . . ?
C17 C16 H16 118.2 . . ?
C15 C16 H16 118.2 . . ?
C18 C17 C16 118.0(4) . . ?
C18 C17 C23 121.4(4) . . ?
C16 C17 C23 120.7(4) . . ?
C17 C18 C13 121.3(4) . . ?
C17 C18 H18 119.4 . . ?
C13 C18 H18 119.4 . . ?
C21 C19 C20 110.6(4) . . ?
C21 C19 C22 106.3(4) . . ?
C20 C19 C22 107.8(4) . . ?
C21 C19 C15 110.5(4) . . ?
C20 C19 C15 109.7(3) . . ?
C22 C19 C15 111.9(4) . . ?
C19 C20 H20A 109.5 . . ?
C19 C20 H20B 109.5 . . ?
H20A C20 H20B 109.5 . . ?
C19 C20 H20C 109.5 . . ?
H20A C20 H20C 109.5 . . ?
H20B C20 H20C 109.5 . . ?
C19 C21 H21A 109.5 . . ?
C19 C21 H21B 109.5 . . ?
H21A C21 H21B 109.5 . . ?
C19 C21 H21C 109.5 . . ?
H21A C21 H21C 109.5 . . ?
H21B C21 H21C 109.5 . . ?
C19 C22 H22A 109.5 . . ?
C19 C22 H22B 109.5 . . ?
H22A C22 H22B 109.5 . . ?
C19 C22 H22C 109.5 . . ?
H22A C22 H22C 109.5 . . ?
H22B C22 H22C 109.5 . . ?
C17 C23 H23A 109.5 . . ?
C17 C23 H23B 109.5 . . ?
H23A C23 H23B 109.5 . . ?
C17 C23 H23C 109.5 . . ?
H23A C23 H23C 109.5 . . ?
H23B C23 H23C 109.5 . . ?

loop_
_geom_bond_atom_site_label_1
_geom_bond_atom_site_label_2
_geom_bond_distance
_geom_bond_site_symmetry_2
_geom_bond_publ_flag
Al1 O2 1.693(2) . ?
Al1 O1 1.858(2) . ?
Al1 O1 1.865(2) 7_566 ?
Al1 O3 1.927(4) . ?
Al1 Al1 2.858(2) 7_566 ?
O1 C3 1.422(4) . ?
O1 Al1 1.865(2) 7_566 ?
O2 C14 1.364(4) . ?
O3 H3 0.8200 . ?
C1 C13 1.513(5) . ?
C1 C2 1.525(5) . ?
C1 H1A 0.9700 . ?
C1 H1B 0.9700 . ?
C2 C7 1.374(5) . ?
C2 C3 1.391(4) . ?
C3 C4 1.412(5) . ?
C4 C5 1.380(5) . ?
C4 C8 1.545(5) . ?
C5 C6 1.391(5) . ?
C5 H5 0.9300 . ?
C6 C7 1.380(5) . ?
C6 C12 1.502(6) . ?
C7 H7 0.9300 . ?
C8 C11 1.512(6) . ?
C8 C10 1.528(6) . ?
C8 C9 1.529(6) . ?
C9 H9A 0.9600 . ?
C9 H9B 0.9600 . ?
C9 H9C 0.9600 . ?
C10 H10A 0.9600 . ?
C10 H10B 0.9600 . ?
C10 H10C 0.9600 . ?
C11 H11A 0.9600 . ?
C11 H11B 0.9600 . ?
C11 H11C 0.9600 . ?
C12 H12A 0.9600 . ?
C12 H12B 0.9600 . ?
C12 H12C 0.9600 . ?
C13 C14 1.385(5) . ?
C13 C18 1.394(5) . ?
C14 C15 1.411(5) . ?
C15 C16 1.385(5) . ?
C15 C19 1.548(5) . ?
C16 C17 1.384(6) . ?
C16 H16 0.9300 . ?
C17 C18 1.369(5) . ?
C17 C23 1.511(5) . ?
C18 H18 0.9300 . ?
C19 C21 1.530(7) . ?
C19 C20 1.537(6) . ?
C19 C22 1.547(5) . ?
C20 H20A 0.9600 . ?
C20 H20B 0.9600 . ?
C20 H20C 0.9600 . ?
C21 H21A 0.9600 . ?
C21 H21B 0.9600 . ?
C21 H21C 0.9600 . ?
C22 H22A 0.9600 . ?
C22 H22B 0.9600 . ?
C22 H22C 0.9600 . ?
C23 H23A 0.9600 . ?
C23 H23B 0.9600 . ?
C23 H23C 0.9600 . ?

loop_
_geom_torsion_atom_site_label_1
_geom_torsion_atom_site_label_2
_geom_torsion_atom_site_label_3
_geom_torsion_atom_site_label_4
_geom_torsion
_geom_torsion_site_symmetry_1
_geom_torsion_site_symmetry_2
_geom_torsion_site_symmetry_3
_geom_torsion_site_symmetry_4
_geom_torsion_publ_flag
O2 Al1 O1 C3 -27.2(3) . . . . ?
O1 Al1 O1 C3 -146.1(3) 7_566 . . . ?
O3 Al1 O1 C3 103.1(3) . . . . ?
Al1 Al1 O1 C3 -146.1(3) 7_566 . . . ?
O2 Al1 O1 Al1 118.95(13) . . . 7_566 ?
O1 Al1 O1 Al1 0.0 7_566 . . 7_566 ?
O3 Al1 O1 Al1 -110.8(2) . . . 7_566 ?
O1 Al1 O2 C14 -30.1(7) . . . . ?
O1 Al1 O2 C14 60.4(6) 7_566 . . . ?
O3 Al1 O2 C14 -168.0(6) . . . . ?
Al1 Al1 O2 C14 13.0(7) 7_566 . . . ?
C13 C1 C2 C7 70.1(4) . . . . ?
C13 C1 C2 C3 -108.6(4) . . . . ?
C7 C2 C3 C4 -0.5(5) . . . . ?
C1 C2 C3 C4 178.1(3) . . . . ?
C7 C2 C3 O1 -179.8(3) . . . . ?
C1 C2 C3 O1 -1.1(5) . . . . ?
Al1 O1 C3 C2 64.4(4) . . . . ?
Al1 O1 C3 C2 -72.9(4) 7_566 . . . ?
Al1 O1 C3 C4 -114.8(3) . . . . ?
Al1 O1 C3 C4 107.9(3) 7_566 . . . ?
C2 C3 C4 C5 0.8(5) . . . . ?
O1 C3 C4 C5 180.0(3) . . . . ?
C2 C3 C4 C8 -179.7(3) . . . . ?
O1 C3 C4 C8 -0.5(5) . . . . ?
C3 C4 C5 C6 0.5(6) . . . . ?
C8 C4 C5 C6 -179.1(4) . . . . ?
C4 C5 C6 C7 -1.9(6) . . . . ?
C4 C5 C6 C12 -179.4(4) . . . . ?
C3 C2 C7 C6 -0.9(6) . . . . ?
C1 C2 C7 C6 -179.7(3) . . . . ?
C5 C6 C7 C2 2.1(6) . . . . ?
C12 C6 C7 C2 179.6(4) . . . . ?
C5 C4 C8 C11 -124.7(4) . . . . ?
C3 C4 C8 C11 55.7(5) . . . . ?
C5 C4 C8 C10 -5.5(5) . . . . ?
C3 C4 C8 C10 175.0(4) . . . . ?
C5 C4 C8 C9 112.4(5) . . . . ?
C3 C4 C8 C9 -67.1(5) . . . . ?
C2 C1 C13 C14 78.2(4) . . . . ?
C2 C1 C13 C18 -101.2(4) . . . . ?
Al1 O2 C14 C13 3.5(8) . . . . ?
Al1 O2 C14 C15 -177.4(5) . . . . ?
C18 C13 C14 O2 179.7(3) . . . . ?
C1 C13 C14 O2 0.3(5) . . . . ?
C18 C13 C14 C15 0.6(6) . . . . ?
C1 C13 C14 C15 -178.8(3) . . . . ?
O2 C14 C15 C16 -179.4(3) . . . . ?
C13 C14 C15 C16 -0.3(6) . . . . ?
O2 C14 C15 C19 2.7(6) . . . . ?
C13 C14 C15 C19 -178.3(4) . . . . ?
C14 C15 C16 C17 -0.4(6) . . . . ?
C19 C15 C16 C17 177.5(4) . . . . ?
C15 C16 C17 C18 0.9(7) . . . . ?
C15 C16 C17 C23 -178.5(4) . . . . ?
C16 C17 C18 C13 -0.6(6) . . . . ?
C23 C17 C18 C13 178.8(4) . . . . ?
C14 C13 C18 C17 -0.1(6) . . . . ?
C1 C13 C18 C17 179.3(4) . . . . ?
C16 C15 C19 C21 -119.6(4) . . . . ?
C14 C15 C19 C21 58.2(5) . . . . ?
C16 C15 C19 C20 118.2(4) . . . . ?
C14 C15 C19 C20 -64.0(5) . . . . ?
C16 C15 C19 C22 -1.4(6) . . . . ?
C14 C15 C19 C22 176.4(4) . . . . ?

loop_
_platon_squeeze_void_nr
_platon_squeeze_void_average_x
_platon_squeeze_void_average_y
_platon_squeeze_void_average_z
_platon_squeeze_void_volume
_platon_squeeze_void_count_electrons
1 1.000 0.150 0.250 324.7 0.3
2 1.000 -0.151 0.750 324.7 0.4
3 0.500 0.349 0.750 324.7 0.4
4 0.500 0.650 0.250 324.7 0.3
